data_4127783
loop_
_publ_author_name
'Zhu, Xu'
'McAtee, Christopher C.'
'Schindler, Corinna S.'

_publ_section_title
;
 Total Syntheses of Herqulines B and C.
;
_journal_issue 8
_journal_name_full 'Journal of the American Chemical Society'
_journal_page_first 3409
_journal_page_last 3413
_journal_paper_doi 10.1021/jacs.8b13849
_journal_volume 141
_journal_year 2019
_chemical_absolute_configuration ad
_chemical_formula_moiety 'C27 H28 N2 O4, 2(H2 O)0.25'
_chemical_formula_sum 'C27 H29 N2 O4.5'
_chemical_formula_weight 453.52
_space_group_crystal_system orthorhombic
_space_group_IT_number 19
_space_group_name_Hall 'P 2ac 2ab'
_space_group_name_H-M_alt 'P 21 21 21'
_symmetry_space_group_name_Hall 'P 2ac 2ab'
_symmetry_space_group_name_H-M 'P 21 21 21'
_atom_sites_solution_hydrogens geom
_audit_creation_method SHELXL-2016/6
_cell_angle_alpha 90
_cell_angle_beta 90
_cell_angle_gamma 90
_cell_formula_units_Z 4
_cell_length_a 12.11400(10)
_cell_length_b 12.97770(10)
_cell_length_c 14.75780(10)
_cell_measurement_reflns_used 20649
_cell_measurement_temperature 85(2)
_cell_measurement_theta_max 68.8100
_cell_measurement_theta_min 4.5240
_cell_volume 2320.10(3)
_computing_cell_refinement 'CrysAlisPro 1.171.38.41 (Rigaku OD, 2015)'
_computing_data_collection 'CrysAlisPro 1.171.38.41 (Rigaku OD, 2015)'
_computing_data_reduction 'CrysAlisPro 1.171.38.41 (Rigaku OD, 2015)'
_computing_molecular_graphics 'Bruker SHELXTL'
_computing_publication_material 'Bruker SHELXTL'
_computing_structure_refinement 'SHELXL-2016/6 (Sheldrick, 2016)'
_computing_structure_solution 'SHELXT (Sheldrick, 2014)'
_diffrn_ambient_temperature 85(2)
_diffrn_measured_fraction_theta_full 1.000
_diffrn_measured_fraction_theta_max 0.998
_diffrn_measurement_device_type 'Rigaku Saturn 944+ CCD'
_diffrn_measurement_method '\w scans'
_diffrn_radiation_type CuK\a
_diffrn_radiation_wavelength 1.54184
_diffrn_reflns_av_R_equivalents 0.0451
_diffrn_reflns_av_unetI/netI 0.0228
_diffrn_reflns_Laue_measured_fraction_full 1.000
_diffrn_reflns_Laue_measured_fraction_max 0.998
_diffrn_reflns_limit_h_max 14
_diffrn_reflns_limit_h_min -14
_diffrn_reflns_limit_k_max 15
_diffrn_reflns_limit_k_min -15
_diffrn_reflns_limit_l_max 17
_diffrn_reflns_limit_l_min -17
_diffrn_reflns_number 35893
_diffrn_reflns_point_group_measured_fraction_full 0.998
_diffrn_reflns_point_group_measured_fraction_max 0.994
_diffrn_reflns_theta_full 67.684
_diffrn_reflns_theta_max 69.218
_diffrn_reflns_theta_min 4.537
_diffrn_source 'micro-focus rotating anode'
_exptl_absorpt_coefficient_mu 0.717
_exptl_absorpt_correction_T_max 1.00000
_exptl_absorpt_correction_T_min 0.79765
_exptl_absorpt_correction_type multi-scan
_exptl_absorpt_process_details
; 
CrysAlisPro 1.171.38.41 (Rigaku Oxford Diffraction, 2015) 
Empirical absorption correction using spherical harmonics, 
 implemented in SCALE3 ABSPACK scaling algorithm. 
;
_exptl_crystal_colour colourless
_exptl_crystal_density_diffrn 1.298
_exptl_crystal_description prism
_exptl_crystal_F_000 964
_exptl_crystal_size_max 0.200
_exptl_crystal_size_mid 0.180
_exptl_crystal_size_min 0.110
_refine_diff_density_max 0.437
_refine_diff_density_min -0.169
_refine_diff_density_rms 0.038
_refine_ls_abs_structure_details
; 
 Flack x determined using 1741 quotients [(I+)-(I-)]/[(I+)+(I-)] 
 (Parsons, Flack and Wagner, Acta Cryst. B69 (2013) 249-259). 

Space Group   P212121
Wavelength    1.54184
Flack x ....  -0.13(8)
Parsons z ..  -0.08(7)
 
 
Bijvoet Pairs    1845
Coverage ...       99
DiffCalcMax.    31.52
Outlier Crit    63.05
Scatter Plot
Sigma Crit..     0.25
Select Pairs      207
Number Plus       144
Number Minus       63
Aver. Ratio     1.240
Slope ......    1.238
 
 
Student-T Prob. Plot
Sample Size.     1835
Corr. Coeff.    0.996
Intercept ..   -0.083
Slope ......    0.851
 
 
Bayesian Statistics
Student_T Nu     7.42
Select Pairs     1845
P2(true)....    1.000
P3(true)....    1.000
P3(rac-twin)  0.2E-14
P3(false) ..  0.6E-48
G ..........   1.2570
G (su) .....   0.1491
Hooft y ....  -0.13(7)

;
_refine_ls_abs_structure_Flack -0.13(8)
_refine_ls_extinction_coef 0.0012(3)
_refine_ls_extinction_expression Fc^*^=kFc[1+0.001xFc^2^\l^3^/sin(2\q)]^-1/4^
_refine_ls_extinction_method 'SHELXL-2016/6 (Sheldrick 2016)'
_refine_ls_goodness_of_fit_ref 1.077
_refine_ls_hydrogen_treatment constr
_refine_ls_matrix_type full
_refine_ls_number_parameters 319
_refine_ls_number_reflns 4292
_refine_ls_number_restraints 0
_refine_ls_restrained_S_all 1.077
_refine_ls_R_factor_all 0.0351
_refine_ls_R_factor_gt 0.0337
_refine_ls_shift/su_max 0.000
_refine_ls_shift/su_mean 0.000
_refine_ls_structure_factor_coef Fsqd
_refine_ls_weighting_details 'w=1/[\s^2^(Fo^2^)+(0.0473P)^2^+0.6404P] where P=(Fo^2^+2Fc^2^)/3'
_refine_ls_weighting_scheme calc
_refine_ls_wR_factor_gt 0.0899
_refine_ls_wR_factor_ref 0.0927
_reflns_Friedel_coverage 0.754
_reflns_Friedel_fraction_full 0.995
_reflns_Friedel_fraction_max 0.988
_reflns_number_gt 4183
_reflns_number_total 4292
_reflns_threshold_expression 'I > 2\s(I)'
_cod_data_source_file ja8b13849_si_003.cif
_cod_data_source_block zx749
_cod_original_formula_sum 'C27 H29 N2 O4.50'
_cod_database_code 4127783
_shelx_shelxl_version_number 2016/6
_shelx_space_group_comment
; 
The symmetry employed for this shelxl refinement is uniquely defined 
by the following loop, which should always be used as a source of 
symmetry information in preference to the above space-group names. 
They are only intended as comments. 
;
_shelx_estimated_absorpt_t_min 0.870
_shelx_estimated_absorpt_t_max 0.925

loop_
_space_group_symop_operation_xyz
'x, y, z'
'-x+1/2, -y, z+1/2'
'-x, y+1/2, -z+1/2'
'x+1/2, -y+1/2, -z'

loop_
_atom_site_label
_atom_site_type_symbol
_atom_site_fract_x
_atom_site_fract_y
_atom_site_fract_z
_atom_site_U_iso_or_equiv
_atom_site_adp_type
_atom_site_occupancy
_atom_site_site_symmetry_order
_atom_site_calc_flag
_atom_site_refinement_flags_posn
_atom_site_refinement_flags_adp
_atom_site_refinement_flags_occupancy
O1 O 0.43178(15) 0.45629(13) 0.42096(12) 0.0352(4) Uani 1 1 d . . .
O2 O 0.64772(14) 0.27471(14) 0.69313(13) 0.0366(4) Uani 1 1 d . . .
O3 O 0.09090(15) 0.37738(14) 0.70364(13) 0.0384(4) Uani 1 1 d . . .
O4 O 0.18034(14) 0.10987(13) 0.76831(11) 0.0319(4) Uani 1 1 d . . .
O5 O 0.2238(7) 0.5512(6) 0.4877(6) 0.0416(17) Uani 0.25 1 d . . P
O6 O 0.9910(6) 0.6023(6) 0.4788(5) 0.0381(17) Uani 0.25 1 d . . P
N1 N 0.51730(16) 0.47266(14) 0.55574(13) 0.0248(4) Uani 1 1 d . . .
N2 N 0.57006(14) 0.26151(14) 0.55488(13) 0.0247(4) Uani 1 1 d . . .
C1 C 0.48269(19) 0.41671(17) 0.48383(16) 0.0258(5) Uani 1 1 d . . .
C2 C 0.51117(19) 0.30249(17) 0.47656(16) 0.0249(5) Uani 1 1 d . . .
H2 H 0.563640 0.296709 0.424497 0.030 Uiso 1 1 calc R U .
C3 C 0.59977(18) 0.31513(18) 0.62870(16) 0.0267(5) Uani 1 1 d . . .
C4 C 0.58151(19) 0.43191(17) 0.63199(16) 0.0264(5) Uani 1 1 d . . .
H4 H 0.656497 0.463545 0.626570 0.032 Uiso 1 1 calc R U .
C5 C 0.6030(2) 0.15308(18) 0.54950(18) 0.0309(5) Uani 1 1 d . . .
H5A H 0.672458 0.143147 0.582351 0.046 Uiso 1 1 calc R U .
H5B H 0.613023 0.133625 0.485868 0.046 Uiso 1 1 calc R U .
H5C H 0.545425 0.109922 0.576675 0.046 Uiso 1 1 calc R U .
C6 C 0.5035(2) 0.58599(18) 0.54938(18) 0.0310(5) Uani 1 1 d . . .
H6A H 0.502069 0.615300 0.611306 0.037 Uiso 1 1 calc R U .
H6B H 0.431528 0.601223 0.520540 0.037 Uiso 1 1 calc R U .
C7 C 0.5939(2) 0.63788(17) 0.49583(16) 0.0299(5) Uani 1 1 d . . .
C8 C 0.6978(2) 0.65286(19) 0.53411(17) 0.0344(6) Uani 1 1 d . . .
H8 H 0.710048 0.633349 0.595337 0.041 Uiso 1 1 calc R U .
C9 C 0.7840(3) 0.6957(2) 0.4847(2) 0.0438(7) Uani 1 1 d . . .
H9 H 0.854961 0.703171 0.511287 0.053 Uiso 1 1 calc R U .
C10 C 0.7657(3) 0.7273(2) 0.3966(2) 0.0464(7) Uani 1 1 d . . .
H10 H 0.824342 0.756303 0.362285 0.056 Uiso 1 1 calc R U .
C11 C 0.6626(3) 0.7168(2) 0.35849(18) 0.0437(7) Uani 1 1 d . . .
H11 H 0.649952 0.740436 0.298451 0.052 Uiso 1 1 calc R U .
C12 C 0.5759(3) 0.67144(18) 0.40762(18) 0.0365(6) Uani 1 1 d . . .
H12 H 0.505217 0.663742 0.380608 0.044 Uiso 1 1 calc R U .
C13 C 0.5370(2) 0.46522(19) 0.72635(17) 0.0296(5) Uani 1 1 d . . .
H13A H 0.579257 0.428584 0.773905 0.036 Uiso 1 1 calc R U .
H13B H 0.550190 0.539968 0.734273 0.036 Uiso 1 1 calc R U .
C14 C 0.4152(2) 0.44365(18) 0.73968(15) 0.0272(5) Uani 1 1 d . . .
C15 C 0.3327(2) 0.52497(18) 0.71143(17) 0.0308(5) Uani 1 1 d . . .
H15A H 0.326154 0.525054 0.644558 0.037 Uiso 1 1 calc R U .
H15B H 0.360024 0.593554 0.730366 0.037 Uiso 1 1 calc R U .
C16 C 0.2181(2) 0.5065(2) 0.7533(2) 0.0364(6) Uani 1 1 d . . .
H16A H 0.221456 0.518666 0.819457 0.044 Uiso 1 1 calc R U .
H16B H 0.164472 0.555683 0.726996 0.044 Uiso 1 1 calc R U .
C17 C 0.1805(2) 0.39870(19) 0.73551(16) 0.0288(5) Uani 1 1 d . . .
C18 C 0.26384(19) 0.31409(18) 0.75866(15) 0.0261(5) Uani 1 1 d . . .
H18 H 0.239723 0.278051 0.815190 0.031 Uiso 1 1 calc R U .
C19 C 0.3807(2) 0.35319(19) 0.77102(16) 0.0274(5) Uani 1 1 d . . .
H19 H 0.431877 0.310985 0.802709 0.033 Uiso 1 1 calc R U .
C20 C 0.26905(17) 0.23658(17) 0.68119(15) 0.0228(5) Uani 1 1 d . . .
C21 C 0.32007(18) 0.26685(18) 0.60145(15) 0.0233(4) Uani 1 1 d . . .
H21 H 0.341629 0.336875 0.595258 0.028 Uiso 1 1 calc R U .
C22 C 0.34126(17) 0.19977(18) 0.53005(15) 0.0237(5) Uani 1 1 d . . .
C23 C 0.30399(18) 0.09911(18) 0.53944(16) 0.0258(5) Uani 1 1 d . . .
H23 H 0.317685 0.051021 0.492226 0.031 Uiso 1 1 calc R U .
C24 C 0.24689(19) 0.06691(18) 0.61657(17) 0.0263(5) Uani 1 1 d . . .
H24 H 0.218950 -0.001365 0.620215 0.032 Uiso 1 1 calc R U .
C25 C 0.23107(18) 0.13516(18) 0.68807(15) 0.0246(5) Uani 1 1 d . . .
C26 C 0.40956(18) 0.23575(18) 0.45038(15) 0.0260(5) Uani 1 1 d . . .
H26A H 0.361722 0.276249 0.409276 0.031 Uiso 1 1 calc R U .
H26B H 0.435613 0.174589 0.416459 0.031 Uiso 1 1 calc R U .
C27 C 0.1182(2) 0.0160(2) 0.77094(18) 0.0351(6) Uani 1 1 d . . .
H27A H 0.067787 0.013623 0.719071 0.053 Uiso 1 1 calc R U .
H27B H 0.075602 0.013043 0.827320 0.053 Uiso 1 1 calc R U .
H27C H 0.168808 -0.042841 0.768238 0.053 Uiso 1 1 calc R U .

loop_
_atom_site_aniso_label
_atom_site_aniso_U_11
_atom_site_aniso_U_22
_atom_site_aniso_U_33
_atom_site_aniso_U_23
_atom_site_aniso_U_13
_atom_site_aniso_U_12
O1 0.0427(10) 0.0312(9) 0.0316(9) 0.0061(8) -0.0073(8) 0.0056(8)
O2 0.0363(9) 0.0337(9) 0.0396(10) 0.0073(8) -0.0120(8) 0.0000(8)
O3 0.0311(9) 0.0407(10) 0.0434(10) -0.0100(8) -0.0020(8) 0.0068(8)
O4 0.0387(9) 0.0305(9) 0.0264(8) 0.0018(7) 0.0016(8) -0.0148(7)
O5 0.044(4) 0.033(4) 0.047(4) -0.002(3) -0.003(4) -0.011(3)
O6 0.035(4) 0.040(4) 0.040(4) -0.001(3) -0.001(3) -0.014(3)
N1 0.0291(9) 0.0201(9) 0.0251(10) 0.0031(8) -0.0002(8) 0.0014(8)
N2 0.0212(9) 0.0217(9) 0.0313(10) 0.0045(8) -0.0010(8) 0.0001(8)
C1 0.0264(11) 0.0242(11) 0.0269(11) 0.0034(9) 0.0010(9) 0.0017(9)
C2 0.0246(10) 0.0232(11) 0.0268(11) 0.0015(9) 0.0009(9) -0.0002(9)
C3 0.0219(10) 0.0254(11) 0.0329(12) 0.0062(10) -0.0016(9) -0.0035(9)
C4 0.0248(11) 0.0260(11) 0.0284(12) 0.0051(9) -0.0020(9) -0.0045(9)
C5 0.0266(11) 0.0240(11) 0.0421(14) 0.0052(10) -0.0024(11) 0.0021(9)
C6 0.0420(14) 0.0212(11) 0.0300(12) 0.0011(9) 0.0041(11) 0.0050(10)
C7 0.0462(14) 0.0153(10) 0.0281(12) -0.0006(9) 0.0041(11) 0.0007(10)
C8 0.0516(16) 0.0217(11) 0.0299(13) -0.0013(10) -0.0023(12) -0.0082(11)
C9 0.0562(17) 0.0297(13) 0.0455(16) -0.0040(12) 0.0002(13) -0.0165(12)
C10 0.0672(19) 0.0293(13) 0.0426(16) -0.0023(12) 0.0092(14) -0.0209(14)
C11 0.078(2) 0.0247(12) 0.0283(13) 0.0051(11) 0.0059(14) -0.0055(13)
C12 0.0555(16) 0.0230(11) 0.0311(13) 0.0038(10) -0.0013(12) 0.0035(11)
C13 0.0351(13) 0.0257(11) 0.0280(12) 0.0010(10) -0.0029(10) -0.0080(10)
C14 0.0348(12) 0.0249(11) 0.0220(11) -0.0036(9) 0.0011(10) -0.0049(10)
C15 0.0367(13) 0.0221(11) 0.0337(13) -0.0010(10) 0.0073(10) -0.0002(10)
C16 0.0384(14) 0.0268(12) 0.0439(15) -0.0050(11) 0.0135(12) 0.0014(11)
C17 0.0314(12) 0.0309(12) 0.0241(11) -0.0033(10) 0.0065(10) 0.0008(10)
C18 0.0307(11) 0.0244(11) 0.0232(11) 0.0000(9) -0.0006(9) -0.0043(10)
C19 0.0315(12) 0.0274(11) 0.0234(11) 0.0024(10) -0.0036(9) -0.0049(10)
C20 0.0207(9) 0.0224(10) 0.0252(11) 0.0006(9) -0.0026(8) -0.0004(9)
C21 0.0213(10) 0.0216(10) 0.0270(11) 0.0005(9) 0.0005(9) 0.0007(9)
C22 0.0191(10) 0.0265(11) 0.0257(11) 0.0009(9) -0.0025(8) 0.0014(8)
C23 0.0228(10) 0.0261(11) 0.0286(11) -0.0033(10) -0.0030(9) 0.0013(9)
C24 0.0236(11) 0.0229(10) 0.0324(12) 0.0005(9) -0.0048(9) -0.0023(9)
C25 0.0223(10) 0.0274(11) 0.0240(11) 0.0029(9) -0.0016(9) -0.0030(9)
C26 0.0243(10) 0.0275(11) 0.0264(11) -0.0041(10) 0.0008(9) 0.0001(10)
C27 0.0412(14) 0.0322(13) 0.0319(13) 0.0031(11) 0.0013(11) -0.0154(11)

loop_
_atom_type_symbol
_atom_type_description
_atom_type_scat_dispersion_real
_atom_type_scat_dispersion_imag
_atom_type_scat_source
C C 0.0181 0.0091 'International Tables Vol C Tables 4.2.6.8 and 6.1.1.4'
H H 0.0000 0.0000 'International Tables Vol C Tables 4.2.6.8 and 6.1.1.4'
N N 0.0311 0.0180 'International Tables Vol C Tables 4.2.6.8 and 6.1.1.4'
O O 0.0492 0.0322 'International Tables Vol C Tables 4.2.6.8 and 6.1.1.4'

loop_
_geom_angle_atom_site_label_1
_geom_angle_atom_site_label_2
_geom_angle_atom_site_label_3
_geom_angle
C25 O4 C27 117.48(19)
C1 N1 C4 124.95(18)
C1 N1 C6 116.60(19)
C4 N1 C6 117.77(19)
C3 N2 C2 125.84(19)
C3 N2 C5 117.98(19)
C2 N2 C5 116.13(19)
O1 C1 N1 121.6(2)
O1 C1 C2 117.9(2)
N1 C1 C2 120.4(2)
N2 C2 C1 114.15(19)
N2 C2 C26 112.41(18)
C1 C2 C26 112.33(19)
N2 C2 H2 105.7
C1 C2 H2 105.7
C26 C2 H2 105.7
O2 C3 N2 122.2(2)
O2 C3 C4 117.7(2)
N2 C3 C4 120.0(2)
N1 C4 C3 114.13(19)
N1 C4 C13 113.78(19)
C3 C4 C13 110.69(19)
N1 C4 H4 105.8
C3 C4 H4 105.8
C13 C4 H4 105.8
N2 C5 H5A 109.5
N2 C5 H5B 109.5
H5A C5 H5B 109.5
N2 C5 H5C 109.5
H5A C5 H5C 109.5
H5B C5 H5C 109.5
N1 C6 C7 113.19(19)
N1 C6 H6A 108.9
C7 C6 H6A 108.9
N1 C6 H6B 108.9
C7 C6 H6B 108.9
H6A C6 H6B 107.8
C12 C7 C8 118.5(2)
C12 C7 C6 121.1(3)
C8 C7 C6 120.4(2)
C9 C8 C7 121.5(2)
C9 C8 H8 119.3
C7 C8 H8 119.3
C10 C9 C8 119.5(3)
C10 C9 H9 120.2
C8 C9 H9 120.2
C11 C10 C9 120.1(3)
C11 C10 H10 120.0
C9 C10 H10 120.0
C10 C11 C12 120.6(3)
C10 C11 H11 119.7
C12 C11 H11 119.7
C7 C12 C11 119.8(3)
C7 C12 H12 120.1
C11 C12 H12 120.1
C14 C13 C4 113.7(2)
C14 C13 H13A 108.8
C4 C13 H13A 108.8
C14 C13 H13B 108.8
C4 C13 H13B 108.8
H13A C13 H13B 107.7
C19 C14 C15 120.3(2)
C19 C14 C13 121.0(2)
C15 C14 C13 118.6(2)
C14 C15 C16 112.1(2)
C14 C15 H15A 109.2
C16 C15 H15A 109.2
C14 C15 H15B 109.2
C16 C15 H15B 109.2
H15A C15 H15B 107.9
C17 C16 C15 110.5(2)
C17 C16 H16A 109.6
C15 C16 H16A 109.6
C17 C16 H16B 109.6
C15 C16 H16B 109.6
H16A C16 H16B 108.1
O3 C17 C16 123.6(2)
O3 C17 C18 120.8(2)
C16 C17 C18 115.6(2)
C19 C18 C20 105.82(18)
C19 C18 C17 113.76(19)
C20 C18 C17 109.48(18)
C19 C18 H18 109.2
C20 C18 H18 109.2
C17 C18 H18 109.2
C14 C19 C18 123.2(2)
C14 C19 H19 118.4
C18 C19 H19 118.4
C21 C20 C25 118.4(2)
C21 C20 C18 117.93(19)
C25 C20 C18 123.6(2)
C20 C21 C22 123.2(2)
C20 C21 H21 118.4
C22 C21 H21 118.4
C23 C22 C21 116.9(2)
C23 C22 C26 123.1(2)
C21 C22 C26 119.8(2)
C22 C23 C24 121.6(2)
C22 C23 H23 119.2
C24 C23 H23 119.2
C25 C24 C23 119.7(2)
C25 C24 H24 120.1
C23 C24 H24 120.1
O4 C25 C24 124.3(2)
O4 C25 C20 115.8(2)
C24 C25 C20 119.9(2)
C22 C26 C2 114.35(18)
C22 C26 H26A 108.7
C2 C26 H26A 108.7
C22 C26 H26B 108.7
C2 C26 H26B 108.7
H26A C26 H26B 107.6
O4 C27 H27A 109.5
O4 C27 H27B 109.5
H27A C27 H27B 109.5
O4 C27 H27C 109.5
H27A C27 H27C 109.5
H27B C27 H27C 109.5

loop_
_geom_bond_atom_site_label_1
_geom_bond_atom_site_label_2
_geom_bond_distance
O1 C1 1.227(3)
O2 C3 1.232(3)
O3 C17 1.215(3)
O4 C25 1.374(3)
O4 C27 1.432(3)
N1 C1 1.353(3)
N1 C4 1.467(3)
N1 C6 1.483(3)
N2 C3 1.342(3)
N2 C2 1.459(3)
N2 C5 1.465(3)
C1 C2 1.526(3)
C2 C26 1.554(3)
C2 H2 1.0000
C3 C4 1.532(3)
C4 C13 1.554(3)
C4 H4 1.0000
C5 H5A 0.9800
C5 H5B 0.9800
C5 H5C 0.9800
C6 C7 1.509(3)
C6 H6A 0.9900
C6 H6B 0.9900
C7 C12 1.390(3)
C7 C8 1.394(4)
C8 C9 1.389(4)
C8 H8 0.9500
C9 C10 1.381(4)
C9 H9 0.9500
C10 C11 1.377(5)
C10 H10 0.9500
C11 C12 1.406(4)
C11 H11 0.9500
C12 H12 0.9500
C13 C14 1.515(3)
C13 H13A 0.9900
C13 H13B 0.9900
C14 C19 1.329(3)
C14 C15 1.512(3)
C15 C16 1.538(3)
C15 H15A 0.9900
C15 H15B 0.9900
C16 C17 1.495(3)
C16 H16A 0.9900
C16 H16B 0.9900
C17 C18 1.530(3)
C18 C19 1.515(3)
C18 C20 1.524(3)
C18 H18 1.0000
C19 H19 0.9500
C20 C21 1.386(3)
C20 C25 1.398(3)
C21 C22 1.391(3)
C21 H21 0.9500
C22 C23 1.389(3)
C22 C26 1.512(3)
C23 C24 1.396(3)
C23 H23 0.9500
C24 C25 1.391(3)
C24 H24 0.9500
C26 H26A 0.9900
C26 H26B 0.9900
C27 H27A 0.9800
C27 H27B 0.9800
C27 H27C 0.9800

loop_
_geom_torsion_atom_site_label_1
_geom_torsion_atom_site_label_2
_geom_torsion_atom_site_label_3
_geom_torsion_atom_site_label_4
_geom_torsion
C4 N1 C1 O1 -177.9(2)
C6 N1 C1 O1 -7.6(3)
C4 N1 C1 C2 -1.0(3)
C6 N1 C1 C2 169.3(2)
C3 N2 C2 C1 -0.4(3)
C5 N2 C2 C1 -177.72(19)
C3 N2 C2 C26 -129.8(2)
C5 N2 C2 C26 52.8(2)
O1 C1 C2 N2 -179.0(2)
N1 C1 C2 N2 3.9(3)
O1 C1 C2 C26 -49.6(3)
N1 C1 C2 C26 133.3(2)
C2 N2 C3 O2 178.6(2)
C5 N2 C3 O2 -4.1(3)
C2 N2 C3 C4 -5.7(3)
C5 N2 C3 C4 171.6(2)
C1 N1 C4 C3 -4.9(3)
C6 N1 C4 C3 -175.1(2)
C1 N1 C4 C13 -133.2(2)
C6 N1 C4 C13 56.6(3)
O2 C3 C4 N1 -176.0(2)
N2 C3 C4 N1 8.1(3)
O2 C3 C4 C13 -46.1(3)
N2 C3 C4 C13 138.0(2)
C1 N1 C6 C7 -81.4(3)
C4 N1 C6 C7 89.6(3)
N1 C6 C7 C12 103.5(3)
N1 C6 C7 C8 -76.3(3)
C12 C7 C8 C9 -3.1(4)
C6 C7 C8 C9 176.7(2)
C7 C8 C9 C10 2.1(4)
C8 C9 C10 C11 0.3(4)
C9 C10 C11 C12 -1.8(4)
C8 C7 C12 C11 1.6(3)
C6 C7 C12 C11 -178.1(2)
C10 C11 C12 C7 0.7(4)
N1 C4 C13 C14 52.3(3)
C3 C4 C13 C14 -77.8(3)
C4 C13 C14 C19 87.7(3)
C4 C13 C14 C15 -88.8(3)
C19 C14 C15 C16 20.0(3)
C13 C14 C15 C16 -163.5(2)
C14 C15 C16 C17 -51.9(3)
C15 C16 C17 O3 -129.1(3)
C15 C16 C17 C18 49.8(3)
O3 C17 C18 C19 162.9(2)
C16 C17 C18 C19 -16.1(3)
O3 C17 C18 C20 44.8(3)
C16 C17 C18 C20 -134.2(2)
C15 C14 C19 C18 16.2(4)
C13 C14 C19 C18 -160.2(2)
C20 C18 C19 C14 101.4(3)
C17 C18 C19 C14 -18.8(3)
C19 C18 C20 C21 -50.8(3)
C17 C18 C20 C21 72.2(3)
C19 C18 C20 C25 125.3(2)
C17 C18 C20 C25 -111.7(2)
C25 C20 C21 C22 -4.0(3)
C18 C20 C21 C22 172.4(2)
C20 C21 C22 C23 3.0(3)
C20 C21 C22 C26 -172.5(2)
C21 C22 C23 C24 0.6(3)
C26 C22 C23 C24 176.0(2)
C22 C23 C24 C25 -3.2(3)
C27 O4 C25 C24 -14.8(3)
C27 O4 C25 C20 165.9(2)
C23 C24 C25 O4 -177.1(2)
C23 C24 C25 C20 2.2(3)
C21 C20 C25 O4 -179.43(19)
C18 C20 C25 O4 4.5(3)
C21 C20 C25 C24 1.3(3)
C18 C20 C25 C24 -174.8(2)
C23 C22 C26 C2 -134.2(2)
C21 C22 C26 C2 41.1(3)
N2 C2 C26 C22 42.8(3)
C1 C2 C26 C22 -87.6(2)
